data_7011787
loop_
_publ_author_name
'Cole, Marcus L.'
'Junk, Peter C.'
'Louis, Lance M.'

_publ_section_title
;
 Synthesis and structural characterisation of some novel lithium and
 sodium N,N???-di(para-tolyl)formamidinate complexes
;
_journal_issue 20
_journal_name_full 'Journal of the Chemical Society, Dalton Transactions'
_journal_page_first 3906
_journal_paper_doi 10.1039/b204047f
_journal_year 2002
_chemical_formula_sum 'C36 H46 Li2 N6'
_chemical_formula_weight 576.67
_space_group_IT_number 2
_symmetry_cell_setting triclinic
_symmetry_space_group_name_Hall '-P 1'
_symmetry_space_group_name_H-M 'P -1'
_atom_sites_solution_hydrogens geom
_atom_sites_solution_primary direct
_atom_sites_solution_secondary difmap
_audit_creation_method SHELXL-97
_cell_angle_alpha 114.830(6)
_cell_angle_beta 90.847(6)
_cell_angle_gamma 108.264(6)
_cell_formula_units_Z 1
_cell_length_a 8.472(3)
_cell_length_b 10.446(3)
_cell_length_c 11.821(4)
_cell_measurement_temperature 296(2)
_cell_volume 888.5(5)
_computing_cell_refinement 'SAINT (Bruker, 1998)'
_computing_data_collection 'SMART (Bruker, 1998)'
_computing_data_reduction 'SAINT (Bruker, 1998)'
_computing_molecular_graphics 'X-Seed (Barbour, 1999)'
_computing_publication_material 'CIFTAB (Sheldrick, 1997)'
_computing_structure_refinement 'SHELXL-97 (Sheldrick, 1997)'
_computing_structure_solution 'SHELXS-97 (Sheldrick, 1990)'
_diffrn_ambient_temperature 296(2)
_diffrn_measured_fraction_theta_full 0.988
_diffrn_measured_fraction_theta_max 0.988
_diffrn_measurement_device_type 'Bruker SMART 1000 CCD diffractometer'
_diffrn_measurement_method 'omega scans'
_diffrn_radiation_monochromator graphite
_diffrn_radiation_source 'fine-focus sealed tube'
_diffrn_radiation_type MoK\a
_diffrn_radiation_wavelength 0.71073
_diffrn_reflns_av_R_equivalents 0.0451
_diffrn_reflns_av_sigmaI/netI 0.0571
_diffrn_reflns_limit_h_max 9
_diffrn_reflns_limit_h_min -9
_diffrn_reflns_limit_k_max 11
_diffrn_reflns_limit_k_min -11
_diffrn_reflns_limit_l_max 12
_diffrn_reflns_limit_l_min -13
_diffrn_reflns_number 4135
_diffrn_reflns_theta_full 23.28
_diffrn_reflns_theta_max 23.28
_diffrn_reflns_theta_min 1.93
_diffrn_standards_decay_% 0.0
_exptl_absorpt_coefficient_mu 0.064
_exptl_absorpt_correction_T_max 0.9812
_exptl_absorpt_correction_T_min 0.9750
_exptl_absorpt_correction_type multi-scan
_exptl_absorpt_process_details SADABS
_exptl_crystal_density_diffrn 1.078
_exptl_crystal_density_method 'not measured'
_exptl_crystal_F_000 310
_exptl_crystal_size_max 0.40
_exptl_crystal_size_mid 0.35
_exptl_crystal_size_min 0.30
_refine_diff_density_max 0.261
_refine_diff_density_min -0.263
_refine_diff_density_rms 0.047
_refine_ls_extinction_method none
_refine_ls_goodness_of_fit_ref 1.000
_refine_ls_hydrogen_treatment mixed
_refine_ls_matrix_type full
_refine_ls_number_parameters 239
_refine_ls_number_reflns 2533
_refine_ls_number_restraints 0
_refine_ls_restrained_S_all 1.000
_refine_ls_R_factor_all 0.1051
_refine_ls_R_factor_gt 0.0659
_refine_ls_shift/su_max 0.091
_refine_ls_shift/su_mean 0.003
_refine_ls_structure_factor_coef Fsqd
_refine_ls_weighting_details 'calc w=1/[\s^2^(Fo^2^)+(0.1234P)^2^+0.0000P] where P=(Fo^2^+2Fc^2^)/3'
_refine_ls_weighting_scheme calc
_refine_ls_wR_factor_gt 0.1719
_refine_ls_wR_factor_ref 0.2099
_reflns_number_gt 1480
_reflns_number_total 2533
_reflns_threshold_expression >2sigma(I)
_cod_data_source_file b204047f.txt
_cod_data_source_block compound4.CIF
_cod_original_sg_symbol_H-M P-1
_cod_database_code 7011787

loop_
_symmetry_equiv_pos_as_xyz
'x, y, z'
'-x, -y, -z'

loop_
_atom_site_label
_atom_site_type_symbol
_atom_site_fract_x
_atom_site_fract_y
_atom_site_fract_z
_atom_site_U_iso_or_equiv
_atom_site_adp_type
_atom_site_occupancy
_atom_site_symmetry_multiplicity
_atom_site_calc_flag
_atom_site_refinement_flags
_atom_site_disorder_assembly
_atom_site_disorder_group
N1 N 0.0330(3) 0.1845(3) 0.5456(2) 0.0524(7) Uani 1 1 d . . .
C1 C 0.2935(4) 0.1680(3) 0.3100(3) 0.0544(8) Uani 1 1 d . . .
Li1 Li 0.1535(6) 0.0149(6) 0.4939(5) 0.0619(14) Uani 1 1 d . . .
N2 N 0.1760(3) 0.1204(3) 0.3798(2) 0.0574(7) Uani 1 1 d . . .
C2 C 0.2758(5) 0.0798(4) 0.1814(3) 0.0628(9) Uani 1 1 d . . .
H2 H 0.170(4) -0.008(4) 0.141(3) 0.068(9) Uiso 1 1 d . . .
N3 N 0.3635(4) 0.0709(4) 0.6197(3) 0.0770(9) Uani 1 1 d . . .
C3 C 0.3896(5) 0.1215(4) 0.1109(3) 0.0679(10) Uani 1 1 d . . .
H3 H 0.376(4) 0.056(4) 0.018(3) 0.077(10) Uiso 1 1 d . . .
C4 C 0.5304(5) 0.2528(4) 0.1649(3) 0.0686(10) Uani 1 1 d . . .
C5 C 0.5499(5) 0.3383(4) 0.2929(4) 0.0728(10) Uani 1 1 d . . .
H5 H 0.646(4) 0.431(4) 0.336(3) 0.082(11) Uiso 1 1 d . . .
C6 C 0.4368(5) 0.2987(4) 0.3658(4) 0.0675(10) Uani 1 1 d . . .
H6 H 0.456(4) 0.359(4) 0.455(3) 0.073(10) Uiso 1 1 d . . .
C7 C 0.6518(6) 0.2989(5) 0.0859(4) 0.0995(14) Uani 1 1 d . . .
H7A H 0.6359 0.3813 0.0766 0.149 Uiso 1 1 calc R . .
H7B H 0.6317 0.2152 0.0040 0.149 Uiso 1 1 calc R . .
H7C H 0.7653 0.3297 0.1265 0.149 Uiso 1 1 calc R . .
C8 C -0.0219(4) 0.2937(3) 0.6353(3) 0.0532(8) Uani 1 1 d . . .
C9 C -0.0626(5) 0.4028(4) 0.6153(4) 0.0725(10) Uani 1 1 d . . .
H9 H -0.047(4) 0.400(4) 0.532(3) 0.085(11) Uiso 1 1 d . . .
C10 C -0.1207(5) 0.5024(5) 0.7073(4) 0.0773(11) Uani 1 1 d . . .
H10 H -0.131(5) 0.581(5) 0.698(4) 0.108(14) Uiso 1 1 d . . .
C11 C -0.1434(4) 0.4991(4) 0.8213(3) 0.0672(10) Uani 1 1 d . . .
C12 C -0.1086(4) 0.3881(4) 0.8386(3) 0.0614(9) Uani 1 1 d . . .
H12 H -0.130(4) 0.384(3) 0.918(3) 0.064(9) Uiso 1 1 d . . .
C13 C -0.0495(4) 0.2875(4) 0.7484(3) 0.0530(8) Uani 1 1 d . . .
H13 H -0.022(3) 0.213(3) 0.766(2) 0.053(8) Uiso 1 1 d . . .
C14 C -0.2074(6) 0.6094(5) 0.9214(4) 0.1001(14) Uani 1 1 d . . .
H14A H -0.2174 0.5873 0.9926 0.150 Uiso 1 1 calc R . .
H14B H -0.3157 0.6007 0.8871 0.150 Uiso 1 1 calc R . .
H14C H -0.1296 0.7101 0.9480 0.150 Uiso 1 1 calc R . .
C15 C 0.1279(4) 0.2202(4) 0.4675(3) 0.0540(8) Uani 1 1 d . . .
H15 H 0.165(3) 0.328(3) 0.475(2) 0.050(8) Uiso 1 1 d . . .
C16 C 0.5063(6) 0.0478(8) 0.5594(4) 0.157(3) Uani 1 1 d . . .
H16A H 0.5788 0.1457 0.5692 0.188 Uiso 1 1 calc R . .
H16B H 0.5679 0.0201 0.6098 0.188 Uiso 1 1 calc R . .
C17 C 0.3140(6) -0.0157(6) 0.6909(4) 0.1239(18) Uani 1 1 d . . .
H17A H 0.2793 -0.1213 0.6343 0.186 Uiso 1 1 calc R . .
H17B H 0.2221 0.0054 0.7322 0.186 Uiso 1 1 calc R . .
H17C H 0.4080 0.0115 0.7531 0.186 Uiso 1 1 calc R . .
C18 C 0.4095(6) 0.2303(6) 0.7080(4) 0.1175(17) Uani 1 1 d . . .
H18C H 0.3177 0.2456 0.7522 0.176 Uiso 1 1 calc R . .
H18B H 0.4332 0.2894 0.6621 0.176 Uiso 1 1 calc R . .
H18A H 0.5078 0.2607 0.7678 0.176 Uiso 1 1 calc R . .

loop_
_atom_site_aniso_label
_atom_site_aniso_U_11
_atom_site_aniso_U_22
_atom_site_aniso_U_33
_atom_site_aniso_U_23
_atom_site_aniso_U_13
_atom_site_aniso_U_12
N1 0.0544(15) 0.0535(16) 0.0538(14) 0.0283(13) 0.0132(13) 0.0182(13)
C1 0.058(2) 0.0532(19) 0.062(2) 0.0311(17) 0.0185(16) 0.0236(16)
Li1 0.046(3) 0.069(3) 0.079(4) 0.040(3) 0.011(3) 0.020(3)
N2 0.0622(17) 0.0522(16) 0.0582(15) 0.0263(14) 0.0187(13) 0.0182(13)
C2 0.064(2) 0.056(2) 0.063(2) 0.0242(19) 0.0175(18) 0.0181(18)
N3 0.0516(17) 0.107(3) 0.0743(19) 0.038(2) 0.0085(15) 0.0347(17)
C3 0.072(2) 0.071(2) 0.062(2) 0.030(2) 0.023(2) 0.027(2)
C4 0.070(2) 0.071(2) 0.073(2) 0.039(2) 0.0304(19) 0.026(2)
C5 0.062(2) 0.063(2) 0.079(3) 0.030(2) 0.019(2) 0.0071(19)
C6 0.070(2) 0.059(2) 0.063(2) 0.024(2) 0.0185(19) 0.0135(18)
C7 0.097(3) 0.101(3) 0.108(3) 0.057(3) 0.053(3) 0.029(3)
C8 0.0474(18) 0.0526(19) 0.0607(19) 0.0294(16) 0.0100(15) 0.0135(15)
C9 0.091(3) 0.077(3) 0.077(2) 0.048(2) 0.028(2) 0.044(2)
C10 0.092(3) 0.075(3) 0.091(3) 0.048(2) 0.026(2) 0.048(2)
C11 0.064(2) 0.071(2) 0.076(2) 0.034(2) 0.0162(18) 0.0326(19)
C12 0.055(2) 0.067(2) 0.061(2) 0.0291(18) 0.0111(17) 0.0192(17)
C13 0.0509(18) 0.0541(19) 0.0581(19) 0.0291(16) 0.0125(15) 0.0180(15)
C14 0.118(4) 0.101(3) 0.097(3) 0.035(3) 0.034(3) 0.070(3)
C15 0.0542(19) 0.054(2) 0.0563(18) 0.0295(17) 0.0107(16) 0.0151(16)
C16 0.076(3) 0.280(8) 0.089(3) 0.033(4) 0.006(3) 0.099(4)
C17 0.108(4) 0.165(5) 0.110(3) 0.080(4) -0.012(3) 0.036(4)
C18 0.083(3) 0.116(4) 0.108(3) 0.019(3) -0.021(3) 0.021(3)

loop_
_atom_type_symbol
_atom_type_description
_atom_type_scat_dispersion_real
_atom_type_scat_dispersion_imag
_atom_type_scat_source
C C 0.0033 0.0016 'International Tables Vol C Tables 4.2.6.8 and 6.1.1.4'
H H 0.0000 0.0000 'International Tables Vol C Tables 4.2.6.8 and 6.1.1.4'
Li Li -0.0003 0.0001 'International Tables Vol C Tables 4.2.6.8 and 6.1.1.4'
N N 0.0061 0.0033 'International Tables Vol C Tables 4.2.6.8 and 6.1.1.4'

loop_
_geom_angle_atom_site_label_1
_geom_angle_atom_site_label_2
_geom_angle_atom_site_label_3
_geom_angle
_geom_angle_site_symmetry_1
_geom_angle_site_symmetry_3
_geom_angle_publ_flag
C15 N1 C8 118.9(3) . . ?
C15 N1 Li1 127.8(3) . 2_556 ?
C8 N1 Li1 104.2(2) . 2_556 ?
C15 N1 Li1 80.5(2) . . ?
C8 N1 Li1 151.6(2) . . ?
Li1 N1 Li1 73.6(2) 2_556 . ?
C2 C1 C6 116.8(3) . . ?
C2 C1 N2 120.1(3) . . ?
C6 C1 N2 122.9(3) . . ?
N1 Li1 N2 123.3(3) 2_556 . ?
N1 Li1 N3 115.5(3) 2_556 . ?
N2 Li1 N3 118.2(3) . . ?
N1 Li1 N1 106.4(2) 2_556 . ?
N2 Li1 N1 65.25(18) . . ?
N3 Li1 N1 115.2(3) . . ?
C15 N2 C1 118.7(3) . . ?
C15 N2 Li1 86.8(2) . . ?
C1 N2 Li1 138.7(2) . . ?
C3 C2 C1 121.7(4) . . ?
C16 N3 C17 111.8(4) . . ?
C16 N3 C18 108.9(4) . . ?
C17 N3 C18 107.9(3) . . ?
C16 N3 Li1 113.3(3) . . ?
C17 N3 Li1 107.5(3) . . ?
C18 N3 Li1 107.1(3) . . ?
C2 C3 C4 122.0(3) . . ?
C5 C4 C3 116.3(3) . . ?
C5 C4 C7 122.4(4) . . ?
C3 C4 C7 121.3(3) . . ?
C4 C5 C6 122.8(4) . . ?
C5 C6 C1 120.4(3) . . ?
C13 C8 C9 116.9(3) . . ?
C13 C8 N1 118.5(3) . . ?
C9 C8 N1 124.5(3) . . ?
C13 C8 Li1 90.7(2) . 2_556 ?
C9 C8 Li1 130.4(3) . 2_556 ?
N1 C8 Li1 46.02(17) . 2_556 ?
C10 C9 C8 120.5(3) . . ?
C9 C10 C11 122.6(4) . . ?
C12 C11 C10 116.6(3) . . ?
C12 C11 C14 121.4(3) . . ?
C10 C11 C14 122.0(3) . . ?
C11 C12 C13 121.9(3) . . ?
C12 C13 C8 121.4(3) . . ?
N2 C15 N1 120.8(3) . . ?
C16 C16 N3 124.0(6) 2_656 . ?

loop_
_geom_bond_atom_site_label_1
_geom_bond_atom_site_label_2
_geom_bond_distance
_geom_bond_site_symmetry_2
_geom_bond_publ_flag
N1 C15 1.327(4) . ?
N1 C8 1.405(4) . ?
N1 Li1 2.037(6) 2_556 ?
N1 Li1 2.189(6) . ?
C1 C2 1.383(4) . ?
C1 C6 1.398(5) . ?
C1 N2 1.407(4) . ?
Li1 N1 2.037(6) 2_556 ?
Li1 N2 2.047(6) . ?
Li1 N3 2.064(6) . ?
N2 C15 1.303(4) . ?
C2 C3 1.370(5) . ?
N3 C16 1.448(5) . ?
N3 C17 1.454(5) . ?
N3 C18 1.462(5) . ?
C3 C4 1.389(5) . ?
C4 C5 1.371(5) . ?
C4 C7 1.502(5) . ?
C5 C6 1.381(5) . ?
C8 C13 1.385(4) . ?
C8 C9 1.395(4) . ?
C8 Li1 2.745(6) 2_556 ?
C9 C10 1.376(5) . ?
C10 C11 1.377(5) . ?
C11 C12 1.373(5) . ?
C11 C14 1.512(5) . ?
C12 C13 1.377(4) . ?
C16 C16 1.316(8) 2_656 ?
